data_2104010
loop_
_publ_author_name
'Cowan, John A.'
'Howard, Judith A. K.'
'McIntyre, Garry J.'
'Lo, Samuel M.-F.'
'Williams, Ian D.'

_publ_section_title
;
 Variable-temperature neutron diffraction studies of the short, strong
 N&#x00B7;&#x00B7;&#x00B7;O hydrogen bonds in the 1:2 co-crystal of
 benzene-1,2,4,5-tetracarboxylic acid and 4,4'-bipyridyl
;
_journal_issue 6
_journal_name_full 'Acta Crystallographica Section B'
_journal_page_first 794
_journal_page_last 801
_journal_paper_doi 10.1107/S0108768103024984
_journal_volume 59
_journal_year 2003
_chemical_formula_sum 'C30 H22 N4 O8'
_chemical_formula_weight 566.00
_chemical_name_systematic
;
 ?
;
_space_group_IT_number 2
_symmetry_cell_setting triclinic
_symmetry_space_group_name_Hall '-P 1'
_symmetry_space_group_name_H-M 'P -1'
_atom_sites_solution_primary 'X-Ray structure'
_audit_creation_method SHELXL-97
_cell_angle_alpha 65.203(2)
_cell_angle_beta 72.699(3)
_cell_angle_gamma 77.099(3)
_cell_formula_units_Z 1
_cell_length_a 7.3561(2)
_cell_length_b 9.5856(2)
_cell_length_c 10.1478(3)
_cell_measurement_reflns_used 2325
_cell_measurement_temperature 20(2)
_cell_measurement_theta_max 55
_cell_measurement_theta_min 5
_cell_volume 616.16(3)
_computing_cell_refinement 'RAFD19 (Filhol, 1998)'
_computing_data_collection 'MAD (Barthelemy, 1984)'
_computing_data_reduction 'RETREAT (Wilkinson, et al. 1988)'
_computing_structure_refinement 'SHELXL-97 (Sheldrick, 1997)'
_diffrn_ambient_temperature 20(2)
_diffrn_measured_fraction_theta_full 0.708
_diffrn_measured_fraction_theta_max 0.708
_diffrn_measurement_device_type D19
_diffrn_measurement_method 'omega scans'
_diffrn_radiation_monochromator 'Germanium (115)'
_diffrn_radiation_probe neutron
_diffrn_radiation_source 'ILL high flux reactor'
_diffrn_radiation_type neutron
_diffrn_radiation_wavelength 1.3102
_diffrn_reflns_av_R_equivalents 0.0230
_diffrn_reflns_av_sigmaI/netI 0.0233
_diffrn_reflns_limit_h_max 9
_diffrn_reflns_limit_h_min -9
_diffrn_reflns_limit_k_max 6
_diffrn_reflns_limit_k_min -12
_diffrn_reflns_limit_l_max 12
_diffrn_reflns_limit_l_min -12
_diffrn_reflns_number 2464
_diffrn_reflns_theta_full 56.27
_diffrn_reflns_theta_max 56.27
_diffrn_reflns_theta_min 4.19
_diffrn_standards_decay_% 0
_diffrn_standards_interval_count 75
_diffrn_standards_number 2
_exptl_absorpt_coefficient_mu 0.1672
_exptl_absorpt_correction_T_max 0.892
_exptl_absorpt_correction_T_min 0.602
_exptl_absorpt_correction_type gaussian
_exptl_absorpt_process_details 'D19ABS (Matthewmann et al, 1982)'
_exptl_crystal_colour colourless
_exptl_crystal_density_diffrn 1.525
_exptl_crystal_density_meas ?
_exptl_crystal_density_method .
_exptl_crystal_description prism
_exptl_crystal_F_000 200.986
_exptl_crystal_size_max 4.5
_exptl_crystal_size_mid 1.2
_exptl_crystal_size_min 0.75
_refine_diff_density_max 0.521
_refine_diff_density_min -0.572
_refine_ls_extinction_coef 0.0052(5)
_refine_ls_extinction_expression Fc^*^=kFc[1+0.001xFc^2^\l^3^/sin(2\q)]^-1/4^
_refine_ls_extinction_method SHELXL
_refine_ls_goodness_of_fit_ref 1.157
_refine_ls_hydrogen_treatment refall
_refine_ls_matrix_type full
_refine_ls_number_parameters 290
_refine_ls_number_reflns 1866
_refine_ls_number_restraints 0
_refine_ls_restrained_S_all 1.157
_refine_ls_R_factor_all 0.0361
_refine_ls_R_factor_gt 0.0328
_refine_ls_shift/su_max 0.001
_refine_ls_shift/su_mean 0.000
_refine_ls_structure_factor_coef Fsqd
_refine_ls_weighting_details 'calc w=1/[\s^2^(Fo^2^)+(0.0471P)^2^+1.8319P] where P=(Fo^2^+2Fc^2^)/3'
_refine_ls_weighting_scheme calc
_refine_ls_wR_factor_gt 0.0842
_refine_ls_wR_factor_ref 0.0856
_reflns_number_gt 1743
_reflns_number_total 1866
_reflns_threshold_expression >2sigma(I)
_cod_data_source_file bs5001.cif
_cod_data_source_block hex20
_cod_depositor_comments
;
The following automatic conversions were performed:
'_symmetry_cell_setting' value 'Triclinic' changed to 'triclinic'
according to '/home/saulius/struct/CIF-dictionaries/cif_core.dic'
dictionary named 'cif_core.dic' version 2.4.1 from
2010-06-29.

'_exptl_absorpt_correction_type' value 'Gaussian' changed to
'gaussian' according to
'/home/saulius/struct/CIF-dictionaries/cif_core.dic' dictionary named
'cif_core.dic' version 2.4.1 from 2010-06-29.

Automatic conversion script
Id: cif_fix_enum 1527 2010-12-29 10:47:43Z saulius 

The following automatic conversions were performed:

'_symmetry_cell_setting' value 'Triclinic' changed to 'triclinic'
according to /home/saulius/struct/CIF-dictionaries/cif_core.dic
dictionary named 'cif_core.dic' version 2.4.1 from
2010-06-29.

'_exptl_absorpt_correction_type' value 'Gaussian'
changed to 'gaussian' according to
/home/saulius/struct/CIF-dictionaries/cif_core.dic dictionary named
'cif_core.dic' version 2.4.1 from 2010-06-29.

Automatic conversion script
Id: cif_fix_values 1715 2011-07-08 13:25:40Z adriana 
;
_cod_original_sg_symbol_H-M P-1
_cod_database_code 2104010
_cod_database_fobs_code 2104010

loop_
_symmetry_equiv_pos_as_xyz
'x, y, z'
'-x, -y, -z'

loop_
_atom_site_label
_atom_site_fract_x
_atom_site_fract_y
_atom_site_fract_z
_atom_site_U_iso_or_equiv
_atom_site_adp_type
_atom_site_calc_flag
_atom_site_occupancy
_atom_site_type_symbol
C1 0.58665(19) 0.58090(16) -0.14904(14) 0.0041(3) Uani d 1 C
C10 0.6740(2) 0.67889(15) -0.30727(14) 0.0043(3) Uani d 1 C
O11 0.6249(2) 0.81769(18) -0.35625(16) 0.0079(3) Uani d 1 O
O12 0.8029(2) 0.60369(18) -0.38215(16) 0.0066(3) Uani d 1 O
C2 0.39134(19) 0.55951(16) -0.10856(14) 0.0040(3) Uani d 1 C
C20 0.2751(2) 0.61852(15) -0.22570(14) 0.0048(3) Uani d 1 C
O21 0.1041(2) 0.66784(19) -0.19595(16) 0.0081(3) Uani d 1 O
O22 0.3705(2) 0.60894(19) -0.35073(16) 0.0068(3) Uani d 1 O
H2 0.8232(4) 0.6725(4) -0.4988(3) 0.0178(6) Uani d 1 H
C3 0.3056(2) 0.47917(16) 0.04059(14) 0.0050(3) Uani d 1 C
H3 0.1545(4) 0.4613(4) 0.0721(3) 0.0189(6) Uani d 1 H
N1 0.28533(14) 0.77383(11) -0.59816(10) 0.0060(2) Uani d 1 N
H1 0.3100(5) 0.6951(4) -0.4746(3) 0.0209(6) Uani d 1 H
C11 0.3550(2) 0.71661(16) -0.70593(14) 0.0064(3) Uani d 1 C
H11 0.4251(5) 0.5982(3) -0.6727(3) 0.0216(7) Uani d 1 H
C12 0.3366(2) 0.80495(16) -0.85091(14) 0.0057(3) Uani d 1 C
H12 0.3948(5) 0.7518(4) -0.9329(3) 0.0230(7) Uani d 1 H
C13 0.24495(19) 0.95648(15) -0.88721(14) 0.0043(3) Uani d 1 C
C14 0.1754(2) 1.01320(16) -0.77242(14) 0.0063(3) Uani d 1 C
H14 0.1036(5) 1.1303(3) -0.7911(3) 0.0220(7) Uani d 1 H
C15 0.1994(2) 0.91871(16) -0.62992(14) 0.0065(3) Uani d 1 C
H15 0.1538(5) 0.9598(4) -0.5390(3) 0.0231(7) Uani d 1 H
C21 0.2778(2) 1.09077(16) -1.30061(14) 0.0065(3) Uani d 1 C
H21 0.3382(5) 1.0512(4) -1.3925(3) 0.0226(7) Uani d 1 H
C22 0.3019(2) 0.99816(16) -1.15745(14) 0.0060(3) Uani d 1 C
H22 0.3814(5) 0.8852(3) -1.1410(3) 0.0230(7) Uani d 1 H
C23 0.22345(19) 1.05375(15) -1.04229(13) 0.0043(3) Uani d 1 C
C24 0.1247(2) 1.20336(16) -1.07930(14) 0.0061(3) Uani d 1 C
H24 0.0579(5) 1.2542(4) -0.9957(3) 0.0212(7) Uani d 1 H
C25 0.1081(2) 1.28894(16) -1.22600(14) 0.0058(3) Uani d 1 C
H25 0.0339(5) 1.4057(3) -1.2582(3) 0.0230(7) Uani d 1 H
N2 0.18212(14) 1.23369(11) -1.33506(10) 0.0061(2) Uani d 1 N

loop_
_atom_site_aniso_label
_atom_site_aniso_U_11
_atom_site_aniso_U_22
_atom_site_aniso_U_33
_atom_site_aniso_U_12
_atom_site_aniso_U_13
_atom_site_aniso_U_23
C1 0.0053(6) 0.0034(6) 0.0037(5) -0.0012(5) -0.0016(5) -0.0008(5)
C10 0.0060(6) 0.0031(6) 0.0033(5) -0.0033(6) 0.0005(5) -0.0004(5)
O11 0.0121(7) 0.0038(7) 0.0060(6) -0.0006(7) -0.0002(6) -0.0015(6)
O12 0.0073(7) 0.0048(7) 0.0057(7) -0.0005(7) 0.0003(6) -0.0015(6)
C2 0.0043(6) 0.0042(6) 0.0040(6) -0.0010(5) -0.0016(5) -0.0013(5)
C20 0.0060(6) 0.0044(6) 0.0045(5) 0.0003(6) -0.0017(5) -0.0023(5)
O21 0.0066(7) 0.0105(8) 0.0080(6) 0.0010(7) -0.0024(6) -0.0049(6)
O22 0.0078(7) 0.0078(7) 0.0047(6) 0.0014(7) -0.0023(6) -0.0029(6)
H2 0.0165(13) 0.0187(14) 0.0171(14) -0.0033(13) -0.0002(11) -0.0077(13)
C3 0.0053(6) 0.0062(6) 0.0037(6) -0.0018(6) -0.0008(5) -0.0016(5)
H3 0.0101(13) 0.0271(16) 0.0175(12) -0.0067(13) -0.0032(11) -0.0044(12)
N1 0.0073(4) 0.0056(5) 0.0057(4) -0.0004(4) -0.0023(4) -0.0024(4)
H1 0.0214(15) 0.0212(16) 0.0241(15) -0.0026(14) -0.0051(12) -0.0124(13)
C11 0.0090(7) 0.0045(7) 0.0056(6) -0.0005(6) -0.0016(5) -0.0020(5)
H11 0.0314(17) 0.0133(15) 0.0197(13) 0.0045(14) -0.0099(13) -0.0066(12)
C12 0.0089(7) 0.0037(6) 0.0050(6) 0.0012(6) -0.0025(5) -0.0023(5)
H12 0.0350(18) 0.0186(14) 0.0175(13) 0.0069(14) -0.0087(13) -0.0121(12)
C13 0.0050(6) 0.0038(6) 0.0044(6) 0.0001(5) -0.0015(5) -0.0018(5)
C14 0.0097(6) 0.0035(7) 0.0053(6) 0.0023(6) -0.0023(5) -0.0025(5)
H14 0.0330(17) 0.0114(14) 0.0207(13) 0.0064(14) -0.0081(13) -0.0084(12)
C15 0.0094(6) 0.0059(7) 0.0049(6) 0.0014(6) -0.0031(5) -0.0030(5)
H15 0.0345(18) 0.0234(15) 0.0148(12) 0.0031(15) -0.0078(12) -0.0121(12)
C21 0.0101(6) 0.0053(7) 0.0041(6) 0.0002(6) -0.0017(5) -0.0024(5)
H21 0.0332(17) 0.0198(15) 0.0145(13) 0.0059(14) -0.0048(13) -0.0111(12)
C22 0.0087(7) 0.0044(7) 0.0046(6) 0.0012(6) -0.0014(5) -0.0024(5)
H22 0.0333(18) 0.0131(15) 0.0193(13) 0.0076(14) -0.0076(13) -0.0070(12)
C23 0.0059(6) 0.0037(7) 0.0040(6) -0.0003(6) -0.0006(5) -0.0025(5)
C24 0.0090(6) 0.0043(6) 0.0050(6) 0.0009(6) -0.0020(5) -0.0023(5)
H24 0.0301(16) 0.0187(15) 0.0165(13) 0.0052(14) -0.0057(12) -0.0122(12)
C25 0.0073(6) 0.0039(7) 0.0054(6) -0.0012(6) -0.0002(5) -0.0015(5)
H25 0.0326(18) 0.0137(15) 0.0218(13) 0.0065(15) -0.0104(13) -0.0077(12)
N2 0.0078(5) 0.0064(5) 0.0041(4) -0.0006(4) -0.0014(4) -0.0020(4)

loop_
_atom_type_symbol
_atom_type_description
_atom_type_scat_source
O O 'V.F. Sears, Neutron News, Vol. 3, 1992'
N N 'V.F. Sears, Neutron News, Vol. 3, 1992'
C C 'V.F. Sears, Neutron News, Vol. 3, 1992'
H H 'V.F. Sears, Neutron News, Vol. 3, 1992'

loop_
_geom_angle_atom_site_label_1
_geom_angle_atom_site_label_2
_geom_angle_atom_site_label_3
_geom_angle_site_symmetry_1
_geom_angle_site_symmetry_3
_geom_angle
C3 C1 C2 2_665 . 120.08(12)
C3 C1 C10 2_665 . 120.33(12)
C2 C1 C10 . . 119.43(12)
O11 C10 O12 . . 124.96(14)
O11 C10 C1 . . 119.99(12)
O12 C10 C1 . . 115.05(12)
C10 O12 H2 . . 109.2(2)
C3 C2 C1 . . 119.68(12)
C3 C2 C20 . . 119.68(12)
C1 C2 C20 . . 120.61(12)
O21 C20 O22 . . 126.11(15)
O21 C20 C2 . . 120.17(12)
O22 C20 C2 . . 113.71(12)
C20 O22 H1 . . 120.32(18)
C2 C3 C1 . 2_665 120.24(13)
C2 C3 H3 . . 119.81(19)
C1 C3 H3 2_665 . 119.9(2)
C15 N1 C11 . . 120.22(10)
C15 N1 H1 . . 120.78(16)
C11 N1 H1 . . 118.89(17)
N1 C11 C12 . . 120.97(12)
N1 C11 H11 . . 116.42(19)
C12 C11 H11 . . 122.61(19)
C11 C12 C13 . . 120.12(12)
C11 C12 H12 . . 117.5(2)
C13 C12 H12 . . 122.4(2)
C12 C13 C14 . . 117.47(11)
C12 C13 C23 . . 121.12(11)
C14 C13 C23 . . 121.41(11)
C15 C14 C13 . . 119.39(12)
C15 C14 H14 . . 118.29(19)
C13 C14 H14 . . 122.3(2)
N1 C15 C14 . . 121.81(11)
N1 C15 H15 . . 116.3(2)
C14 C15 H15 . . 121.8(2)
N2 C21 C22 . . 122.81(11)
N2 C21 H21 . . 116.0(2)
C22 C21 H21 . . 121.2(2)
C21 C22 C23 . . 119.51(12)
C21 C22 H22 . . 117.3(2)
C23 C22 H22 . . 123.2(2)
C22 C23 C24 . . 117.34(11)
C22 C23 C13 . . 120.78(11)
C24 C23 C13 . . 121.88(11)
C25 C24 C23 . . 119.47(12)
C25 C24 H24 . . 118.8(2)
C23 C24 H24 . . 121.7(2)
N2 C25 C24 . . 122.62(12)
N2 C25 H25 . . 116.29(19)
C24 C25 H25 . . 121.1(2)
C25 N2 C21 . . 118.24(10)

loop_
_geom_bond_atom_site_label_1
_geom_bond_atom_site_label_2
_geom_bond_site_symmetry_2
_geom_bond_distance
C1 C3 2_665 1.3978(19)
C1 C2 . 1.409(2)
C1 C10 . 1.5047(17)
C10 O11 . 1.219(2)
C10 O12 . 1.312(2)
O12 H2 . 1.069(3)
C2 C3 . 1.3975(17)
C2 C20 . 1.5131(18)
C20 O21 . 1.235(2)
C20 O22 . 1.2845(19)
O22 H1 . 1.325(3)
C3 C1 2_665 1.3978(19)
C3 H3 . 1.093(3)
N1 C15 . 1.3364(16)
N1 C11 . 1.3431(15)
N1 H1 . 1.207(3)
C11 C12 . 1.3865(18)
C11 H11 . 1.090(3)
C12 C13 . 1.4007(18)
C12 H12 . 1.087(3)
C13 C14 . 1.4024(17)
C13 C23 . 1.4907(18)
C14 C15 . 1.3873(18)
C14 H14 . 1.091(3)
C15 H15 . 1.086(3)
C21 N2 . 1.3449(16)
C21 C22 . 1.3895(18)
C21 H21 . 1.088(3)
C22 C23 . 1.4023(17)
C22 H22 . 1.080(3)
C23 C24 . 1.4039(19)
C24 C25 . 1.3939(18)
C24 H24 . 1.091(3)
C25 N2 . 1.3440(15)
C25 H25 . 1.088(3)

loop_
_geom_hbond_atom_site_label_D
_geom_hbond_atom_site_label_H
_geom_hbond_atom_site_label_A
_geom_hbond_site_symmetry_A
_geom_hbond_distance_DH
_geom_hbond_distance_HA
_geom_hbond_distance_DA
_geom_hbond_angle_DHA
_geom_hbond_publ_flag
N1 H1 O22 . 1.206(3) 1.325(3) 2.5217(18) 169.6(3) y
O12 H2 N2 2_673 1.068(3) 1.551(3) 2.6103(17) 170.1(3) y
